data_2206763
loop_
_publ_author_name
'Zhao, Jun-Feng'
'Hu, Yang-Gen'
'Ding, Ming-Wu'
'He, Hong-Wu'

_publ_section_title 5,6-Dianilino-3-(4-chlorophenyl)-3,6-dihydro-1,2,3-triazolo[4,5-<i>d</i>]pyrimidin-7-one
_journal_coeditor_code OB6548
_journal_issue 9
_journal_name_full 'Acta Crystallographica Section E'
_journal_page_first o2791
_journal_page_last o2792
_journal_paper_doi 10.1107/S1600536805024074
_journal_volume 61
_journal_year 2005
_chemical_formula_iupac 'C22 H16 Cl N7 O'
_chemical_formula_moiety 'C22 H16 Cl N7 O'
_chemical_formula_sum 'C22 H16 Cl N7 O'
_chemical_formula_weight 429.87
_chemical_melting_point 512
_chemical_name_systematic
;
5,6-Dianilino-3-(4-chlorophenyl)-3,6-dihydro-1,2,3-triazolo[4,5-d]pyrimidin-
7-one
;
_space_group_IT_number 14
_symmetry_cell_setting monoclinic
_symmetry_space_group_name_Hall '-P 2yn'
_symmetry_space_group_name_H-M 'P 1 21/n 1'
_atom_sites_solution_hydrogens geom
_atom_sites_solution_primary direct
_atom_sites_solution_secondary difmap
_audit_creation_method SHELXL-97
_cell_angle_alpha 90.00
_cell_angle_beta 90.0010(10)
_cell_angle_gamma 90.00
_cell_formula_units_Z 4
_cell_length_a 14.981(2)
_cell_length_b 7.6973(12)
_cell_length_c 17.468(3)
_cell_measurement_reflns_used 2384
_cell_measurement_temperature 292(2)
_cell_measurement_theta_max 21.99
_cell_measurement_theta_min 2.89
_cell_volume 2014.3(5)
_computing_cell_refinement SMART
_computing_data_collection 'SMART (Bruker, 2001)'
_computing_data_reduction 'SAINT-Plus (Bruker, 2001)'
_computing_molecular_graphics 'SHELXTL (Bruker, 2001)'
_computing_publication_material SHELXTL
_computing_structure_refinement 'SHELXL97 (Sheldrick, 1997)'
_computing_structure_solution 'SHELXS97 (Sheldrick, 1997)'
_diffrn_ambient_temperature 292(2)
_diffrn_measured_fraction_theta_full 0.998
_diffrn_measured_fraction_theta_max 0.998
_diffrn_measurement_device_type 'Bruker SMART CCD area-detector'
_diffrn_measurement_method '\f and \w'
_diffrn_radiation_monochromator graphite
_diffrn_radiation_source 'fine-focus sealed tube'
_diffrn_radiation_type MoK\a
_diffrn_radiation_wavelength 0.71073
_diffrn_reflns_av_R_equivalents 0.0634
_diffrn_reflns_av_sigmaI/netI 0.0674
_diffrn_reflns_limit_h_max 19
_diffrn_reflns_limit_h_min -16
_diffrn_reflns_limit_k_max 8
_diffrn_reflns_limit_k_min -9
_diffrn_reflns_limit_l_max 22
_diffrn_reflns_limit_l_min -22
_diffrn_reflns_number 12017
_diffrn_reflns_theta_full 27.00
_diffrn_reflns_theta_max 27.00
_diffrn_reflns_theta_min 1.79
_exptl_absorpt_coefficient_mu 0.221
_exptl_absorpt_correction_type none
_exptl_crystal_colour colorless
_exptl_crystal_density_diffrn 1.417
_exptl_crystal_density_method 'not measured'
_exptl_crystal_description block
_exptl_crystal_F_000 888
_exptl_crystal_size_max 0.30
_exptl_crystal_size_mid 0.20
_exptl_crystal_size_min 0.20
_refine_diff_density_max 0.425
_refine_diff_density_min -0.368
_refine_ls_extinction_coef 0.00050(10)
_refine_ls_extinction_expression Fc^*^=kFc[1+0.001xFc^2^\l^3^/sin(2\q)]^-1/4^
_refine_ls_extinction_method SHELXL97
_refine_ls_goodness_of_fit_ref 0.901
_refine_ls_hydrogen_treatment constr
_refine_ls_matrix_type full
_refine_ls_number_parameters 281
_refine_ls_number_reflns 4395
_refine_ls_number_restraints 0
_refine_ls_restrained_S_all 0.901
_refine_ls_R_factor_all 0.0858
_refine_ls_R_factor_gt 0.0497
_refine_ls_shift/su_max 0.001
_refine_ls_shift/su_mean 0.000
_refine_ls_structure_factor_coef Fsqd
_refine_ls_weighting_details 'calc w = 1/[\s^2^(Fo^2^)+(0.0602P)^2^] where P = (Fo^2^+2Fc^2^)/3'
_refine_ls_weighting_scheme calc
_refine_ls_wR_factor_gt 0.1112
_refine_ls_wR_factor_ref 0.1250
_reflns_number_gt 2595
_reflns_number_total 4395
_reflns_threshold_expression I>2\s(I)
_cod_data_source_file ob6548.cif
_cod_data_source_block 2
_cod_original_sg_symbol_Hall '-P 2yn '
_cod_original_sg_symbol_H-M 'P 21/n'
_cod_database_code 2206763
_cod_database_fobs_code 2206763

loop_
_symmetry_equiv_pos_as_xyz
'x, y, z'
'-x+1/2, y+1/2, -z+1/2'
'-x, -y, -z'
'x-1/2, -y-1/2, z-1/2'

loop_
_atom_site_label
_atom_site_fract_x
_atom_site_fract_y
_atom_site_fract_z
_atom_site_U_iso_or_equiv
_atom_site_adp_type
_atom_site_calc_flag
_atom_site_refinement_flags
_atom_site_occupancy
_atom_site_type_symbol
C1 0.38608(16) -0.0134(3) 0.40410(13) 0.0660(7) Uani d . 1 C
H1 0.3356 0.0482 0.4191 0.079 Uiso calc R 1 H
C2 0.42405(17) 0.0163(3) 0.33326(14) 0.0700(7) Uani d . 1 C
H2 0.3994 0.0992 0.3008 0.084 Uiso calc R 1 H
C3 0.49758(16) -0.0753(3) 0.31059(12) 0.0553(6) Uani d . 1 C
C4 0.53438(14) -0.1995(3) 0.35809(12) 0.0574(6) Uani d . 1 C
H4 0.5839 -0.2629 0.3423 0.069 Uiso calc R 1 H
C5 0.49713(14) -0.2288(3) 0.42927(12) 0.0529(5) Uani d . 1 C
H5 0.5217 -0.3118 0.4617 0.063 Uiso calc R 1 H
C6 0.42330(13) -0.1347(3) 0.45223(11) 0.0458(5) Uani d . 1 C
C7 0.31902(13) -0.0782(2) 0.56385(11) 0.0428(5) Uani d . 1 C
C8 0.30472(13) -0.1735(2) 0.62912(10) 0.0435(5) Uani d . 1 C
C9 0.23816(13) -0.1207(3) 0.68341(11) 0.0461(5) Uani d . 1 C
C10 0.22188(13) 0.1289(3) 0.59387(11) 0.0431(5) Uani d . 1 C
C11 0.18987(15) 0.4089(2) 0.52738(11) 0.0474(5) Uani d . 1 C
C12 0.12057(17) 0.5253(3) 0.51824(13) 0.0639(6) Uani d . 1 C
H12 0.0709 0.5199 0.5501 0.077 Uiso calc R 1 H
C13 0.12552(19) 0.6501(3) 0.46131(15) 0.0794(8) Uani d . 1 C
H13 0.0791 0.7293 0.4556 0.095 Uiso calc R 1 H
C14 0.1977(2) 0.6588(3) 0.41336(15) 0.0818(8) Uani d . 1 C
H14 0.1994 0.7401 0.3740 0.098 Uiso calc R 1 H
C15 0.2674(2) 0.5456(3) 0.42422(15) 0.0762(8) Uani d . 1 C
H15 0.3176 0.5532 0.3930 0.091 Uiso calc R 1 H
C16 0.26413(16) 0.4206(3) 0.48093(13) 0.0605(6) Uani d . 1 C
H16 0.3118 0.3447 0.4878 0.073 Uiso calc R 1 H
C17 0.03856(13) 0.0183(2) 0.68339(11) 0.0441(5) Uani d . 1 C
C18 -0.02896(15) 0.0324(3) 0.73664(13) 0.0602(6) Uani d . 1 C
H18 -0.0183 0.0867 0.7833 0.072 Uiso calc R 1 H
C19 -0.11271(17) -0.0346(4) 0.72046(17) 0.0778(8) Uani d . 1 C
H19 -0.1582 -0.0257 0.7564 0.093 Uiso calc R 1 H
C20 -0.12868(17) -0.1141(4) 0.65144(17) 0.0796(8) Uani d . 1 C
H20 -0.1846 -0.1612 0.6410 0.095 Uiso calc R 1 H
C21 -0.06210(18) -0.1238(3) 0.59810(15) 0.0725(7) Uani d . 1 C
H21 -0.0735 -0.1751 0.5509 0.087 Uiso calc R 1 H
C22 0.02157(15) -0.0587(3) 0.61338(12) 0.0572(6) Uani d . 1 C
H22 0.0665 -0.0664 0.5768 0.069 Uiso calc R 1 H
Cl1 0.54410(5) -0.03631(9) 0.22126(4) 0.0831(3) Uani d . 1 Cl
N1 0.38419(10) -0.1658(2) 0.52542(9) 0.0449(4) Uani d . 1 N
N2 0.40903(12) -0.3101(2) 0.56786(9) 0.0542(5) Uani d . 1 N
N3 0.36098(11) -0.3130(2) 0.63005(9) 0.0526(5) Uani d . 1 N
N4 0.28118(11) 0.0749(2) 0.54387(9) 0.0450(4) Uani d . 1 N
N5 0.19470(10) 0.0323(2) 0.65726(9) 0.0430(4) Uani d . 1 N
N6 0.18025(11) 0.2832(2) 0.58623(9) 0.0514(4) Uani d . 1 N
H6 0.1428 0.3090 0.6218 0.062 Uiso calc R 1 H
N7 0.12268(11) 0.0947(2) 0.69985(9) 0.0471(4) Uani d . 1 N
H7 0.1289 0.1744 0.7339 0.057 Uiso calc R 1 H
O1 0.21644(9) -0.1877(2) 0.74336(8) 0.0596(4) Uani d . 1 O

loop_
_atom_site_aniso_label
_atom_site_aniso_U_11
_atom_site_aniso_U_22
_atom_site_aniso_U_33
_atom_site_aniso_U_12
_atom_site_aniso_U_13
_atom_site_aniso_U_23
C1 0.0724(16) 0.0689(15) 0.0566(14) 0.0251(13) 0.0151(12) 0.0129(12)
C2 0.0919(19) 0.0628(16) 0.0552(14) 0.0149(14) 0.0136(13) 0.0148(12)
C3 0.0644(15) 0.0531(13) 0.0485(12) -0.0117(11) 0.0151(11) -0.0062(10)
C4 0.0509(13) 0.0652(15) 0.0561(13) -0.0002(11) 0.0074(11) -0.0123(12)
C5 0.0490(13) 0.0595(14) 0.0501(13) 0.0059(11) -0.0011(10) -0.0013(10)
C6 0.0486(12) 0.0471(12) 0.0417(11) 0.0012(10) 0.0015(9) -0.0023(9)
C7 0.0414(11) 0.0460(12) 0.0410(11) 0.0013(9) -0.0030(9) -0.0003(9)
C8 0.0440(12) 0.0450(12) 0.0416(11) 0.0042(9) -0.0042(9) 0.0029(9)
C9 0.0449(12) 0.0509(12) 0.0426(12) -0.0025(10) -0.0072(10) 0.0025(10)
C10 0.0457(12) 0.0434(12) 0.0402(11) 0.0007(9) -0.0059(9) -0.0017(9)
C11 0.0605(14) 0.0367(11) 0.0450(12) -0.0012(10) -0.0041(10) -0.0017(9)
C12 0.0793(17) 0.0524(14) 0.0601(14) 0.0169(12) -0.0004(12) 0.0033(11)
C13 0.100(2) 0.0584(16) 0.0801(19) 0.0213(15) -0.0128(17) 0.0084(14)
C14 0.123(3) 0.0539(16) 0.0684(17) -0.0027(17) -0.0027(17) 0.0129(13)
C15 0.097(2) 0.0550(15) 0.0763(18) -0.0106(15) 0.0096(15) 0.0072(13)
C16 0.0673(16) 0.0458(13) 0.0683(15) -0.0021(11) 0.0006(12) 0.0057(11)
C17 0.0469(12) 0.0400(11) 0.0453(12) 0.0037(9) -0.0035(10) 0.0005(9)
C18 0.0558(15) 0.0733(16) 0.0514(13) 0.0028(12) 0.0022(11) -0.0032(11)
C19 0.0509(16) 0.101(2) 0.0818(19) 0.0005(14) 0.0065(13) 0.0108(16)
C20 0.0591(17) 0.0811(19) 0.099(2) -0.0111(14) -0.0200(17) 0.0052(16)
C21 0.0714(18) 0.0693(17) 0.0770(18) -0.0046(14) -0.0246(15) -0.0133(13)
C22 0.0582(14) 0.0591(14) 0.0542(13) 0.0031(11) -0.0071(11) -0.0111(11)
Cl1 0.1107(6) 0.0774(5) 0.0611(4) -0.0119(4) 0.0326(4) -0.0002(3)
N1 0.0459(10) 0.0459(10) 0.0430(9) 0.0080(8) 0.0008(8) 0.0046(8)
N2 0.0587(11) 0.0540(11) 0.0498(10) 0.0127(9) -0.0008(9) 0.0072(9)
N3 0.0563(11) 0.0545(11) 0.0470(10) 0.0105(9) -0.0017(9) 0.0084(8)
N4 0.0477(10) 0.0436(10) 0.0436(9) 0.0075(8) 0.0015(8) 0.0033(7)
N5 0.0456(10) 0.0454(10) 0.0381(9) 0.0027(8) 0.0012(7) -0.0012(7)
N6 0.0600(11) 0.0460(10) 0.0481(10) 0.0114(9) 0.0056(8) 0.0011(8)
N7 0.0487(10) 0.0482(10) 0.0444(9) -0.0002(8) 0.0028(8) -0.0136(8)
O1 0.0608(10) 0.0694(10) 0.0486(9) 0.0056(8) 0.0073(7) 0.0144(8)

loop_
_atom_type_symbol
_atom_type_description
_atom_type_scat_dispersion_real
_atom_type_scat_dispersion_imag
_atom_type_scat_source
C C 0.0033 0.0016 'International Tables Vol C Tables 4.2.6.8 and 6.1.1.4'
H H 0.0000 0.0000 'International Tables Vol C Tables 4.2.6.8 and 6.1.1.4'
N N 0.0061 0.0033 'International Tables Vol C Tables 4.2.6.8 and 6.1.1.4'
O O 0.0106 0.0060 'International Tables Vol C Tables 4.2.6.8 and 6.1.1.4'
Cl Cl 0.1484 0.1585 'International Tables Vol C Tables 4.2.6.8 and 6.1.1.4'

loop_
_geom_angle_atom_site_label_1
_geom_angle_atom_site_label_2
_geom_angle_atom_site_label_3
_geom_angle
_geom_angle_publ_flag
C6 C1 C2 119.6(2) ?
C6 C1 H1 120.2 ?
C2 C1 H1 120.2 ?
C3 C2 C1 120.4(2) ?
C3 C2 H2 119.8 ?
C1 C2 H2 119.8 ?
C2 C3 C4 120.3(2) ?
C2 C3 Cl1 119.68(19) ?
C4 C3 Cl1 119.99(18) ?
C3 C4 C5 119.5(2) ?
C3 C4 H4 120.2 ?
C5 C4 H4 120.2 ?
C4 C5 C6 119.9(2) ?
C4 C5 H5 120.0 ?
C6 C5 H5 120.0 ?
C1 C6 C5 120.2(2) ?
C1 C6 N1 119.71(18) ?
C5 C6 N1 120.07(18) ?
N4 C7 N1 127.13(17) ?
N4 C7 C8 127.89(18) ?
N1 C7 C8 104.86(17) ?
N3 C8 C7 109.50(18) ?
N3 C8 C9 130.11(18) ?
C7 C8 C9 120.40(18) ?
O1 C9 N5 120.50(19) ?
O1 C9 C8 129.57(19) ?
N5 C9 C8 109.93(17) ?
N4 C10 N6 121.75(18) ?
N4 C10 N5 123.80(18) ?
N6 C10 N5 114.42(18) ?
C16 C11 C12 119.7(2) ?
C16 C11 N6 123.53(19) ?
C12 C11 N6 116.7(2) ?
C11 C12 C13 119.5(2) ?
C11 C12 H12 120.2 ?
C13 C12 H12 120.2 ?
C14 C13 C12 121.0(2) ?
C14 C13 H13 119.5 ?
C12 C13 H13 119.5 ?
C13 C14 C15 119.0(2) ?
C13 C14 H14 120.5 ?
C15 C14 H14 120.5 ?
C14 C15 C16 120.9(3) ?
C14 C15 H15 119.6 ?
C16 C15 H15 119.6 ?
C11 C16 C15 119.7(2) ?
C11 C16 H16 120.1 ?
C15 C16 H16 120.1 ?
C18 C17 C22 119.7(2) ?
C18 C17 N7 118.83(18) ?
C22 C17 N7 121.33(19) ?
C17 C18 C19 119.8(2) ?
C17 C18 H18 120.1 ?
C19 C18 H18 120.1 ?
C20 C19 C18 120.2(3) ?
C20 C19 H19 119.9 ?
C18 C19 H19 119.9 ?
C21 C20 C19 119.7(2) ?
C21 C20 H20 120.1 ?
C19 C20 H20 120.1 ?
C20 C21 C22 120.8(2) ?
C20 C21 H21 119.6 ?
C22 C21 H21 119.6 ?
C21 C22 C17 119.7(2) ?
C21 C22 H22 120.1 ?
C17 C22 H22 120.1 ?
C7 N1 N2 108.98(15) yes
C7 N1 C6 130.72(16) yes
N2 N1 C6 120.23(16) yes
N3 N2 N1 108.11(15) ?
N2 N3 C8 108.55(16) ?
C10 N4 C7 112.81(16) ?
C10 N5 N7 117.73(16) ?
C10 N5 C9 124.29(17) ?
N7 N5 C9 117.90(15) ?
C10 N6 C11 128.70(18) ?
C10 N6 H6 115.6 ?
C11 N6 H6 115.6 ?
N5 N7 C17 115.84(15) ?
N5 N7 H7 122.1 ?
C17 N7 H7 122.1 ?

loop_
_geom_bond_atom_site_label_1
_geom_bond_atom_site_label_2
_geom_bond_distance
_geom_bond_publ_flag
C1 C6 1.374(3) ?
C1 C2 1.381(3) ?
C1 H1 0.9300 ?
C2 C3 1.367(3) ?
C2 H2 0.9300 ?
C3 C4 1.381(3) ?
C3 Cl1 1.735(2) ?
C4 C5 1.382(3) ?
C4 H4 0.9300 ?
C5 C6 1.382(3) ?
C5 H5 0.9300 ?
C6 N1 1.426(2) ?
C7 N4 1.353(2) yes
C7 N1 1.363(2) yes
C7 C8 1.373(3) yes
C8 N3 1.365(2) yes
C8 C9 1.435(3) yes
C9 O1 1.212(2) yes
C9 N5 1.421(2) yes
C10 N4 1.313(2) yes
C10 N6 1.348(2) ?
C10 N5 1.395(2) yes
C11 C16 1.380(3) ?
C11 C12 1.381(3) ?
C11 N6 1.419(2) ?
C12 C13 1.385(3) ?
C12 H12 0.9300 ?
C13 C14 1.369(3) ?
C13 H13 0.9300 ?
C14 C15 1.374(4) ?
C14 H14 0.9300 ?
C15 C16 1.382(3) ?
C15 H15 0.9300 ?
C16 H16 0.9300 ?
C17 C18 1.379(3) ?
C17 C22 1.383(3) ?
C17 N7 1.420(2) ?
C18 C19 1.386(3) ?
C18 H18 0.9300 ?
C19 C20 1.373(4) ?
C19 H19 0.9300 ?
C20 C21 1.367(3) ?
C20 H20 0.9300 ?
C21 C22 1.376(3) ?
C21 H21 0.9300 ?
C22 H22 0.9300 ?
N1 N2 1.386(2) yes
N2 N3 1.303(2) yes
N5 N7 1.396(2) ?
N6 H6 0.8600 ?
N7 H7 0.8600 ?

loop_
_geom_hbond_atom_site_label_D
_geom_hbond_atom_site_label_H
_geom_hbond_atom_site_label_A
_geom_hbond_site_symmetry_A
_geom_hbond_distance_DH
_geom_hbond_distance_HA
_geom_hbond_distance_DA
_geom_hbond_angle_DHA
_geom_hbond_publ_flag
N6 H6 N7 . 0.86 2.16 2.606(2) 112 yes
N7 H7 N3 2_556 0.86 2.38 3.065(2) 137 yes
N7 H7 O1 2_556 0.86 2.58 3.098(2) 120 yes
C1 H1 N4 . 0.93 2.34 2.982(3) 126 no
C5 H5 N2 . 0.93 2.51 2.827(3) 100 no
C16 H16 N4 . 0.93 2.34 2.891(3) 118 no

loop_
_geom_torsion_atom_site_label_1
_geom_torsion_atom_site_label_2
_geom_torsion_atom_site_label_3
_geom_torsion_atom_site_label_4
_geom_torsion
C6 C1 C2 C3 0.7(4)
C1 C2 C3 C4 0.4(4)
C1 C2 C3 Cl1 179.83(19)
C2 C3 C4 C5 -1.0(3)
Cl1 C3 C4 C5 179.63(16)
C3 C4 C5 C6 0.3(3)
C2 C1 C6 C5 -1.3(3)
C2 C1 C6 N1 -180.0(2)
C4 C5 C6 C1 0.8(3)
C4 C5 C6 N1 179.42(17)
N4 C7 C8 N3 -175.33(17)
N1 C7 C8 N3 0.9(2)
N4 C7 C8 C9 5.0(3)
N1 C7 C8 C9 -178.79(16)
N3 C8 C9 O1 0.3(4)
C7 C8 C9 O1 179.94(19)
N3 C8 C9 N5 -178.88(18)
C7 C8 C9 N5 0.7(2)
C16 C11 C12 C13 1.5(3)
N6 C11 C12 C13 -179.4(2)
C11 C12 C13 C14 0.7(4)
C12 C13 C14 C15 -2.5(4)
C13 C14 C15 C16 2.2(4)
C12 C11 C16 C15 -1.8(3)
N6 C11 C16 C15 179.10(19)
C14 C15 C16 C11 0.0(4)
C22 C17 C18 C19 1.6(3)
N7 C17 C18 C19 177.3(2)
C17 C18 C19 C20 -0.3(4)
C18 C19 C20 C21 -1.3(4)
C19 C20 C21 C22 1.6(4)
C20 C21 C22 C17 -0.3(4)
C18 C17 C22 C21 -1.3(3)
N7 C17 C22 C21 -176.85(19)
N4 C7 N1 N2 175.54(17)
C8 C7 N1 N2 -0.7(2)
N4 C7 N1 C6 -7.5(3)
C8 C7 N1 C6 176.20(17)
C1 C6 N1 C7 -9.8(3)
C5 C6 N1 C7 171.53(19)
C1 C6 N1 N2 166.80(19)
C5 C6 N1 N2 -11.8(3)
C7 N1 N2 N3 0.3(2)
C6 N1 N2 N3 -177.00(16)
N1 N2 N3 C8 0.3(2)
C7 C8 N3 N2 -0.7(2)
C9 C8 N3 N2 178.91(19)
N6 C10 N4 C7 176.47(16)
N5 C10 N4 C7 -5.4(3)
N1 C7 N4 C10 -178.09(18)
C8 C7 N4 C10 -2.7(3)
N4 C10 N5 N7 -171.47(16)
N6 C10 N5 N7 6.8(2)
N4 C10 N5 C9 11.7(3)
N6 C10 N5 C9 -170.05(16)
O1 C9 N5 C10 172.35(17)
C8 C9 N5 C10 -8.4(2)
O1 C9 N5 N7 -4.5(3)
C8 C9 N5 N7 174.82(15)
N4 C10 N6 C11 0.7(3)
N5 C10 N6 C11 -177.63(17)
C16 C11 N6 C10 -22.1(3)
C12 C11 N6 C10 158.80(19)
C10 N5 N7 C17 98.39(19)
C9 N5 N7 C17 -84.6(2)
C18 C17 N7 N5 160.60(17)
C22 C17 N7 N5 -23.9(3)

loop_
_cod_related_entry_id
_cod_related_entry_database
_cod_related_entry_code
1 ChemSpider 21128930
